data_7064444
loop_
_publ_author_name
'Qu, Ziyi'
'Zhao, Jinjin'
'Ren, Ning'
'Zhang, Jianjun'

_publ_section_title
;
 Synthesis, structures, thermal decomposition mechanism, and luminescence
 properties of Sm(iii), Pr(iii), Nd(iii), and La(iii) complexes with
 diverse carboxylate coordination modes
;
_journal_name_full 'New Journal of Chemistry'
_journal_paper_doi 10.1039/D5NJ05019G
_journal_year 2026
_chemical_formula_moiety 'C72 H66 N4 O12 Pr2, H2 O'
_chemical_formula_sum 'C72 H68 N4 O13 Pr2'
_chemical_formula_weight 1479.12
_space_group_crystal_system triclinic
_space_group_IT_number 2
_space_group_name_Hall '-P 1'
_space_group_name_H-M_alt 'P -1'
_atom_sites_solution_hydrogens mixed
_atom_sites_solution_primary dual
_audit_creation_date 2025-04-15
_audit_creation_method
;
Olex2 1.3
(compiled 2020.07.31 svn.rc2a77460 for OlexSys, GUI svn.r6145)
;
_audit_update_record
;
2025-09-22 deposited with the CCDC.	2026-05-26 downloaded from the CCDC.
;
_cell_angle_alpha 89.093(10)
_cell_angle_beta 67.669(10)
_cell_angle_gamma 81.574(11)
_cell_formula_units_Z 1
_cell_length_a 10.739(3)
_cell_length_b 12.608(4)
_cell_length_c 12.675(4)
_cell_measurement_reflns_used 9963
_cell_measurement_temperature 100.0
_cell_measurement_theta_max 25.592
_cell_measurement_theta_min 2.829
_cell_volume 1568.8(8)
_computing_cell_refinement 'SAINT V8.40A (Bruker, 2019)'
_computing_data_reduction 'SAINT V8.40A (Bruker, 2019)'
_computing_molecular_graphics 'Olex2 1.3 (Dolomanov et al., 2009)'
_computing_publication_material 'Olex2 1.3 (Dolomanov et al., 2009)'
_computing_structure_refinement 'SHELXL 2019/3 (Sheldrick, 2015)'
_computing_structure_solution 'SHELXT 2014/5 (Sheldrick, 2014)'
_diffrn_ambient_temperature 100.0
_diffrn_measured_fraction_theta_full 0.996
_diffrn_measured_fraction_theta_max 0.996
_diffrn_measurement_device_type 'Bruker APEX-III CMOS'
_diffrn_measurement_method '\f and \w scans'
_diffrn_radiation_type MoK\a
_diffrn_radiation_wavelength 0.71073
_diffrn_reflns_av_R_equivalents 0.0920
_diffrn_reflns_av_unetI/netI 0.0912
_diffrn_reflns_Laue_measured_fraction_full 0.996
_diffrn_reflns_Laue_measured_fraction_max 0.996
_diffrn_reflns_limit_h_max 12
_diffrn_reflns_limit_h_min -12
_diffrn_reflns_limit_k_max 15
_diffrn_reflns_limit_k_min -15
_diffrn_reflns_limit_l_max 15
_diffrn_reflns_limit_l_min -15
_diffrn_reflns_number 20464
_diffrn_reflns_point_group_measured_fraction_full 0.996
_diffrn_reflns_point_group_measured_fraction_max 0.996
_diffrn_reflns_theta_full 25.242
_diffrn_reflns_theta_max 25.347
_diffrn_reflns_theta_min 2.830
_diffrn_source_current 30.0
_diffrn_source_power 1.5
_diffrn_source_voltage 50.0
_diffrn_standards_number 0
_exptl_absorpt_coefficient_mu 1.604
_exptl_absorpt_correction_T_max 0.7427
_exptl_absorpt_correction_T_min 0.6524
_exptl_absorpt_correction_type multi-scan
_exptl_absorpt_process_details
;
SADABS-2016/2 (Bruker,2016/2) was used for absorption correction.
wR2(int) was 0.1031 before and 0.0877 after correction.
The Ratio of minimum to maximum transmission is 0.8784.
The \l/2 correction factor is Not present.
;
_exptl_crystal_colour colourless
_exptl_crystal_colour_primary colourless
_exptl_crystal_density_diffrn 1.566
_exptl_crystal_description sheet
_exptl_crystal_F_000 750
_exptl_crystal_size_max 0.15
_exptl_crystal_size_mid 0.05
_exptl_crystal_size_min 0.03
_refine_diff_density_max 1.612
_refine_diff_density_min -1.341
_refine_diff_density_rms 0.197
_refine_ls_extinction_method none
_refine_ls_goodness_of_fit_ref 1.157
_refine_ls_hydrogen_treatment constr
_refine_ls_matrix_type full
_refine_ls_number_parameters 420
_refine_ls_number_reflns 5720
_refine_ls_number_restraints 0
_refine_ls_restrained_S_all 1.157
_refine_ls_R_factor_all 0.0933
_refine_ls_R_factor_gt 0.0691
_refine_ls_shift/su_max 0.000
_refine_ls_shift/su_mean 0.000
_refine_ls_structure_factor_coef Fsqd
_refine_ls_weighting_details 'w=1/[\s^2^(Fo^2^)+13.6557P] where P=(Fo^2^+2Fc^2^)/3'
_refine_ls_weighting_scheme calc
_refine_ls_wR_factor_gt 0.1237
_refine_ls_wR_factor_ref 0.1366
_reflns_Friedel_coverage 0.000
_reflns_number_gt 4594
_reflns_number_total 5720
_reflns_threshold_expression 'I > 2\s(I)'
_cod_data_source_file d5nj05019g2.cif
_cod_data_source_block mo_250408a3-pr_a
_cod_original_cell_volume 1568.9(8)
_cod_database_code 7064444
_shelx_shelxl_version_number 2019/3
_shelx_space_group_comment
;
The symmetry employed for this shelxl refinement is uniquely defined
by the following loop, which should always be used as a source of
symmetry information in preference to the above space-group names.
They are only intended as comments.
;
_shelx_estimated_absorpt_t_max 0.953
_shelx_estimated_absorpt_t_min 0.795
_olex2_refinement_description
;
1. Fixed Uiso
 At 1.2 times of:
  All C(H) groups
 At 1.5 times of:
  All C(H,H,H) groups, All O(H,H) groups
2. Others
 Fixed Sof: O7(0.5) H7A(0.5) H7B(0.5)
3.a Riding coordinates:
 O7(H7A,H7B)
3.b Aromatic/amide H refined with riding coordinates:
 C3(H3), C4(H4), C5(H5), C7(H7), C11(H11), C12(H12), C13(H13), C15(H15),
 C19(H19), C20(H20), C21(H21), C23(H23), C25(H25), C27(H27), C28(H28), C31(H31),
  C32(H32), C34(H34)
3.c Idealised Me refined as rotating group:
 C8(H8A,H8B,H8C), C16(H16A,H16B,H16C), C24(H24A,H24B,H24C), C35(H35A,H35B,
 H35C), C36(H36A,H36B,H36C)
;
_olex2_submission_special_instructions 'No special instructions were received'

loop_
_space_group_symop_operation_xyz
'x, y, z'
'-x, -y, -z'

loop_
_atom_site_label
_atom_site_type_symbol
_atom_site_fract_x
_atom_site_fract_y
_atom_site_fract_z
_atom_site_U_iso_or_equiv
_atom_site_adp_type
_atom_site_occupancy
_atom_site_site_symmetry_order
_atom_site_calc_flag
_atom_site_refinement_flags_posn
_atom_site_refinement_flags_adp
_atom_site_refinement_flags_occupancy
_atom_site_disorder_assembly
_atom_site_disorder_group
Pr1 Pr 0.12271(4) 0.49005(4) 0.33100(4) 0.01785(14) Uani 1 1 d . . . . .
O1 O 0.1456(6) 0.3956(4) 0.1421(4) 0.0276(13) Uani 1 1 d . . . . .
O2 O 0.2650(5) 0.3183(4) 0.2390(5) 0.0264(13) Uani 1 1 d . . . . .
O3 O 0.1306(5) 0.4199(4) 0.5088(4) 0.0170(11) Uani 1 1 d . . . . .
O4 O 0.0706(5) 0.3986(4) 0.6961(4) 0.0230(12) Uani 1 1 d . . . . .
O5 O 0.1324(5) 0.6510(4) 0.4227(4) 0.0203(12) Uani 1 1 d . . . . .
O6 O 0.0275(5) 0.6442(4) 0.6129(4) 0.0199(12) Uani 1 1 d . . . . .
O7 O 0.028(2) 0.4582(14) -0.0261(15) 0.079(6) Uani 0.5 1 d . . P A -1
H7A H 0.108672 0.464493 -0.029059 0.119 Uiso 0.5 1 d R U P A -1
H7B H -0.017698 0.446203 0.044971 0.119 Uiso 0.5 1 d R U P A -1
N1 N 0.2446(6) 0.6081(5) 0.1529(5) 0.0225(15) Uani 1 1 d . . . . .
N2 N 0.3846(6) 0.5083(5) 0.2731(5) 0.0195(14) Uani 1 1 d . . . . .
C1 C 0.2155(8) 0.3149(7) 0.1618(6) 0.0251(19) Uani 1 1 d . . . . .
C2 C 0.2436(8) 0.2116(7) 0.0957(7) 0.0254(19) Uani 1 1 d . . . . .
C3 C 0.2241(9) 0.2073(7) -0.0053(7) 0.034(2) Uani 1 1 d . . . . .
H3 H 0.189916 0.270672 -0.033299 0.041 Uiso 1 1 calc R U . . .
C4 C 0.2548(9) 0.1100(7) -0.0660(7) 0.034(2) Uani 1 1 d . . . . .
H4 H 0.245268 0.107078 -0.137417 0.040 Uiso 1 1 calc R U . . .
C5 C 0.2991(9) 0.0174(8) -0.0226(7) 0.038(2) Uani 1 1 d . . . . .
H5 H 0.317860 -0.049038 -0.064136 0.046 Uiso 1 1 calc R U . . .
C6 C 0.3171(9) 0.0189(7) 0.0812(7) 0.032(2) Uani 1 1 d . . . . .
C7 C 0.2913(8) 0.1176(7) 0.1375(7) 0.029(2) Uani 1 1 d . . . . .
H7 H 0.306331 0.121620 0.206413 0.035 Uiso 1 1 calc R U . . .
C8 C 0.3642(10) -0.0828(8) 0.1272(8) 0.040(2) Uani 1 1 d . . . . .
H8A H 0.292862 -0.128601 0.149289 0.060 Uiso 1 1 calc R U . . .
H8B H 0.383427 -0.065545 0.194090 0.060 Uiso 1 1 calc R U . . .
H8C H 0.447138 -0.120744 0.068304 0.060 Uiso 1 1 calc R U . . .
C9 C 0.1495(7) 0.3735(6) 0.5939(6) 0.0193(17) Uani 1 1 d . . . . .
C10 C 0.2717(8) 0.2890(6) 0.5697(7) 0.0226(18) Uani 1 1 d . . . . .
C11 C 0.3190(8) 0.2634(7) 0.6548(7) 0.028(2) Uani 1 1 d . . . . .
H11 H 0.270633 0.294983 0.729548 0.033 Uiso 1 1 calc R U . . .
C12 C 0.4374(9) 0.1912(7) 0.6313(7) 0.036(2) Uani 1 1 d . . . . .
H12 H 0.472582 0.175277 0.689062 0.043 Uiso 1 1 calc R U . . .
C13 C 0.5039(9) 0.1429(7) 0.5246(7) 0.030(2) Uani 1 1 d . . . . .
H13 H 0.585225 0.093521 0.509044 0.036 Uiso 1 1 calc R U . . .
C14 C 0.4544(8) 0.1647(6) 0.4391(7) 0.0255(19) Uani 1 1 d . . . . .
C15 C 0.3374(8) 0.2390(6) 0.4626(6) 0.0207(17) Uani 1 1 d . . . . .
H15 H 0.302307 0.255551 0.404807 0.025 Uiso 1 1 calc R U . . .
C16 C 0.5293(9) 0.1079(7) 0.3221(7) 0.037(2) Uani 1 1 d . . . . .
H16A H 0.627602 0.106103 0.299606 0.055 Uiso 1 1 calc R U . . .
H16B H 0.499659 0.146586 0.266050 0.055 Uiso 1 1 calc R U . . .
H16C H 0.508944 0.034343 0.325434 0.055 Uiso 1 1 calc R U . . .
C17 C 0.0879(8) 0.6923(7) 0.5234(7) 0.0229(18) Uani 1 1 d . . . . .
C18 C 0.1102(7) 0.8050(6) 0.5366(6) 0.0190(17) Uani 1 1 d . . . . .
C19 C 0.1638(8) 0.8642(7) 0.4415(7) 0.0242(18) Uani 1 1 d . . . . .
H19 H 0.190772 0.832228 0.367275 0.029 Uiso 1 1 calc R U . . .
C20 C 0.1781(8) 0.9699(7) 0.4545(7) 0.030(2) Uani 1 1 d . . . . .
H20 H 0.215350 1.010607 0.389210 0.036 Uiso 1 1 calc R U . . .
C21 C 0.1379(8) 1.0164(7) 0.5632(8) 0.030(2) Uani 1 1 d . . . . .
H21 H 0.146554 1.089426 0.571261 0.036 Uiso 1 1 calc R U . . .
C22 C 0.0852(8) 0.9588(7) 0.6608(7) 0.029(2) Uani 1 1 d . . . . .
C23 C 0.0708(8) 0.8530(7) 0.6445(7) 0.0257(19) Uani 1 1 d . . . . .
H23 H 0.032727 0.812227 0.709531 0.031 Uiso 1 1 calc R U . . .
C24 C 0.0422(10) 1.0095(8) 0.7777(8) 0.043(2) Uani 1 1 d . . . . .
H24A H 0.120541 1.002258 0.800448 0.065 Uiso 1 1 calc R U . . .
H24B H -0.029462 0.973625 0.832108 0.065 Uiso 1 1 calc R U . . .
H24C H 0.007280 1.085722 0.777203 0.065 Uiso 1 1 calc R U . . .
C25 C 0.1733(8) 0.6553(6) 0.0940(6) 0.0240(18) Uani 1 1 d . . . . .
H25 H 0.077553 0.655982 0.124182 0.029 Uiso 1 1 calc R U . . .
C26 C 0.2317(9) 0.7037(7) -0.0096(7) 0.031(2) Uani 1 1 d . . . . .
C27 C 0.3724(10) 0.6985(7) -0.0553(7) 0.039(2) Uani 1 1 d . . . . .
H27 H 0.416782 0.728118 -0.126857 0.047 Uiso 1 1 calc R U . . .
C28 C 0.4470(9) 0.6494(7) 0.0052(7) 0.032(2) Uani 1 1 d . . . . .
H28 H 0.543397 0.644374 -0.025273 0.039 Uiso 1 1 calc R U . . .
C29 C 0.3809(8) 0.6076(7) 0.1106(7) 0.0260(19) Uani 1 1 d . . . . .
C30 C 0.4554(8) 0.5573(6) 0.1790(7) 0.0233(18) Uani 1 1 d . . . . .
C31 C 0.5956(8) 0.5561(7) 0.1494(8) 0.034(2) Uani 1 1 d . . . . .
H31 H 0.645716 0.590604 0.082884 0.041 Uiso 1 1 calc R U . . .
C32 C 0.6611(9) 0.5064(7) 0.2143(8) 0.033(2) Uani 1 1 d . . . . .
H32 H 0.756153 0.505868 0.192859 0.040 Uiso 1 1 calc R U . . .
C33 C 0.5883(8) 0.4570(7) 0.3113(7) 0.0240(18) Uani 1 1 d . . . . .
C34 C 0.4496(8) 0.4620(6) 0.3354(7) 0.0235(18) Uani 1 1 d . . . . .
H34 H 0.397527 0.429123 0.402424 0.028 Uiso 1 1 calc R U . . .
C35 C 0.1429(10) 0.7560(9) -0.0710(8) 0.045(3) Uani 1 1 d . . . . .
H35A H 0.092987 0.702950 -0.086277 0.068 Uiso 1 1 calc R U . . .
H35B H 0.200507 0.783067 -0.143380 0.068 Uiso 1 1 calc R U . . .
H35C H 0.078082 0.815731 -0.023079 0.068 Uiso 1 1 calc R U . . .
C36 C 0.6510(9) 0.3994(8) 0.3875(8) 0.037(2) Uani 1 1 d . . . . .
H36A H 0.694705 0.327223 0.354401 0.056 Uiso 1 1 calc R U . . .
H36B H 0.580029 0.393848 0.462948 0.056 Uiso 1 1 calc R U . . .
H36C H 0.719211 0.439231 0.394870 0.056 Uiso 1 1 calc R U . . .

loop_
_atom_site_aniso_label
_atom_site_aniso_U_11
_atom_site_aniso_U_22
_atom_site_aniso_U_33
_atom_site_aniso_U_23
_atom_site_aniso_U_13
_atom_site_aniso_U_12
Pr1 0.0160(2) 0.0223(2) 0.0148(2) 0.00266(16) -0.00460(16) -0.00534(17)
O1 0.038(4) 0.025(3) 0.018(3) 0.000(2) -0.009(3) -0.006(3)
O2 0.021(3) 0.024(3) 0.032(3) -0.007(3) -0.008(2) -0.001(2)
O3 0.021(3) 0.021(3) 0.013(2) 0.007(2) -0.010(2) -0.007(2)
O4 0.014(3) 0.038(3) 0.014(3) 0.001(2) -0.003(2) 0.000(2)
O5 0.023(3) 0.020(3) 0.015(3) -0.003(2) -0.002(2) -0.010(2)
O6 0.017(3) 0.023(3) 0.021(3) 0.003(2) -0.006(2) -0.009(2)
O7 0.086(15) 0.098(17) 0.059(12) -0.006(10) -0.031(11) -0.022(13)
N1 0.023(4) 0.026(4) 0.020(3) 0.000(3) -0.009(3) -0.003(3)
N2 0.022(4) 0.013(3) 0.023(3) 0.005(3) -0.007(3) -0.006(3)
C1 0.019(4) 0.032(5) 0.018(4) -0.002(4) 0.002(3) -0.009(4)
C2 0.019(4) 0.032(5) 0.024(4) -0.008(4) -0.004(3) -0.009(4)
C3 0.031(5) 0.032(5) 0.037(5) -0.005(4) -0.010(4) -0.005(4)
C4 0.045(6) 0.032(5) 0.029(5) 0.004(4) -0.016(4) -0.018(4)
C5 0.041(6) 0.037(6) 0.030(5) -0.009(4) -0.003(4) -0.015(5)
C6 0.033(5) 0.029(5) 0.030(5) 0.003(4) -0.006(4) -0.008(4)
C7 0.032(5) 0.029(5) 0.020(4) -0.004(4) -0.004(4) -0.002(4)
C8 0.045(6) 0.042(6) 0.030(5) -0.010(4) -0.008(4) -0.012(5)
C9 0.012(4) 0.021(4) 0.024(4) 0.002(3) -0.003(3) -0.008(3)
C10 0.023(4) 0.015(4) 0.032(5) 0.003(3) -0.012(4) -0.007(3)
C11 0.020(4) 0.038(5) 0.024(4) 0.007(4) -0.011(3) 0.005(4)
C12 0.044(6) 0.039(6) 0.029(5) 0.002(4) -0.022(4) 0.006(5)
C13 0.025(5) 0.030(5) 0.030(5) 0.007(4) -0.011(4) 0.013(4)
C14 0.026(5) 0.019(4) 0.026(4) 0.007(3) -0.003(3) -0.007(4)
C15 0.022(4) 0.021(4) 0.018(4) 0.004(3) -0.007(3) -0.001(3)
C16 0.031(5) 0.034(5) 0.033(5) 0.002(4) -0.002(4) 0.004(4)
C17 0.013(4) 0.030(5) 0.028(5) -0.002(4) -0.011(3) -0.004(4)
C18 0.015(4) 0.020(4) 0.023(4) 0.004(3) -0.008(3) -0.006(3)
C19 0.024(4) 0.028(5) 0.022(4) 0.003(4) -0.008(3) -0.012(4)
C20 0.028(5) 0.031(5) 0.034(5) 0.018(4) -0.013(4) -0.012(4)
C21 0.025(5) 0.018(4) 0.051(6) 0.001(4) -0.015(4) -0.007(4)
C22 0.026(5) 0.027(5) 0.037(5) 0.000(4) -0.013(4) -0.009(4)
C23 0.019(4) 0.032(5) 0.029(5) 0.004(4) -0.012(3) -0.006(4)
C24 0.049(6) 0.039(6) 0.044(6) -0.013(5) -0.017(5) -0.010(5)
C25 0.021(4) 0.028(5) 0.021(4) 0.000(4) -0.005(3) -0.005(4)
C26 0.034(5) 0.030(5) 0.023(4) 0.015(4) -0.005(4) -0.005(4)
C27 0.042(6) 0.035(6) 0.025(5) 0.011(4) 0.005(4) -0.009(5)
C28 0.020(5) 0.040(6) 0.030(5) 0.010(4) -0.001(4) -0.006(4)
C29 0.018(4) 0.026(5) 0.032(5) -0.002(4) -0.007(3) -0.003(4)
C30 0.020(4) 0.025(5) 0.028(4) 0.009(4) -0.010(3) -0.010(4)
C31 0.017(4) 0.041(6) 0.037(5) 0.010(4) 0.001(4) -0.014(4)
C32 0.017(4) 0.039(6) 0.044(5) 0.001(4) -0.009(4) -0.009(4)
C33 0.016(4) 0.031(5) 0.030(4) 0.004(4) -0.014(3) -0.004(4)
C34 0.022(4) 0.026(5) 0.030(4) 0.011(4) -0.015(4) -0.013(4)
C35 0.044(6) 0.057(7) 0.027(5) 0.014(5) -0.010(4) 0.002(5)
C36 0.022(5) 0.039(6) 0.053(6) -0.004(5) -0.019(4) 0.001(4)

loop_
_atom_type_symbol
_atom_type_description
_atom_type_scat_dispersion_real
_atom_type_scat_dispersion_imag
_atom_type_scat_source
C C 0.0033 0.0016 'International Tables Vol C Tables 4.2.6.8 and 6.1.1.4'
H H 0.0000 0.0000 'International Tables Vol C Tables 4.2.6.8 and 6.1.1.4'
N N 0.0061 0.0033 'International Tables Vol C Tables 4.2.6.8 and 6.1.1.4'
O O 0.0106 0.0060 'International Tables Vol C Tables 4.2.6.8 and 6.1.1.4'
Pr Pr -0.2180 2.8214 'International Tables Vol C Tables 4.2.6.8 and 6.1.1.4'

loop_
_geom_angle_atom_site_label_1
_geom_angle_atom_site_label_2
_geom_angle_atom_site_label_3
_geom_angle
_geom_angle_site_symmetry_1
_geom_angle_site_symmetry_3
_geom_angle_publ_flag
O1 Pr1 Pr1 139.18(12) . 2_566 ?
O1 Pr1 O3 121.43(16) . 2_566 ?
O1 Pr1 N1 70.29(18) . . ?
O1 Pr1 N2 97.70(18) . . ?
O1 Pr1 C1 25.7(2) . . ?
O1 Pr1 C9 103.5(2) . 2_566 ?
O2 Pr1 Pr1 120.78(13) . 2_566 ?
O2 Pr1 O1 51.55(18) . . ?
O2 Pr1 O3 143.71(16) . 2_566 ?
O2 Pr1 N1 94.41(19) . . ?
O2 Pr1 N2 70.90(18) . . ?
O2 Pr1 C1 26.2(2) . . ?
O2 Pr1 C9 147.21(19) . 2_566 ?
O3 Pr1 Pr1 35.68(9) 2_566 2_566 ?
O3 Pr1 Pr1 41.95(12) . 2_566 ?
O3 Pr1 O1 132.04(17) . . ?
O3 Pr1 O2 86.18(18) . . ?
O3 Pr1 O3 77.63(17) . 2_566 ?
O3 Pr1 O4 127.35(16) . 2_566 ?
O3 Pr1 N1 144.13(17) . . ?
O3 Pr1 N2 86.25(17) . . ?
O3 Pr1 C1 134.50(18) 2_566 . ?
O3 Pr1 C1 108.4(2) . . ?
O3 Pr1 C9 103.15(19) . 2_566 ?
O3 Pr1 C9 25.53(17) 2_566 2_566 ?
O4 Pr1 Pr1 85.47(11) 2_566 2_566 ?
O4 Pr1 O1 82.29(18) 2_566 . ?
O4 Pr1 O2 132.60(18) 2_566 . ?
O4 Pr1 O3 49.86(14) 2_566 2_566 ?
O4 Pr1 N1 76.79(18) 2_566 . ?
O4 Pr1 N2 133.94(18) 2_566 . ?
O4 Pr1 C1 106.6(2) 2_566 . ?
O4 Pr1 C9 24.58(18) 2_566 2_566 ?
O5 Pr1 Pr1 68.42(12) . 2_566 ?
O5 Pr1 O1 146.88(17) . . ?
O5 Pr1 O2 141.25(18) . . ?
O5 Pr1 O3 79.81(17) . . ?
O5 Pr1 O3 67.47(16) . 2_566 ?
O5 Pr1 O4 82.97(18) . 2_566 ?
O5 Pr1 O6 133.38(17) . 2_566 ?
O5 Pr1 N1 77.54(18) . . ?
O5 Pr1 N2 72.27(18) . . ?
O5 Pr1 C1 157.15(19) . . ?
O5 Pr1 C9 71.51(19) . 2_566 ?
O6 Pr1 Pr1 65.98(12) 2_566 2_566 ?
O6 Pr1 O1 74.13(17) 2_566 . ?
O6 Pr1 O2 74.17(17) 2_566 . ?
O6 Pr1 O3 70.12(16) 2_566 2_566 ?
O6 Pr1 O3 73.03(16) 2_566 . ?
O6 Pr1 O4 84.35(17) 2_566 2_566 ?
O6 Pr1 N1 141.47(17) 2_566 . ?
O6 Pr1 N2 140.28(18) 2_566 . ?
O6 Pr1 C1 69.10(19) 2_566 . ?
O6 Pr1 C9 78.64(19) 2_566 2_566 ?
N1 Pr1 Pr1 143.23(14) . 2_566 ?
N1 Pr1 O3 117.61(17) . 2_566 ?
N1 Pr1 C1 84.4(2) . . ?
N1 Pr1 C9 95.6(2) . 2_566 ?
N2 Pr1 Pr1 118.30(13) . 2_566 ?
N2 Pr1 O3 138.58(17) . 2_566 ?
N2 Pr1 N1 60.51(19) . . ?
N2 Pr1 C1 86.7(2) . . ?
N2 Pr1 C9 140.12(19) . 2_566 ?
C1 Pr1 Pr1 131.89(16) . 2_566 ?
C1 Pr1 C9 124.7(2) . 2_566 ?
C9 Pr1 Pr1 61.21(14) 2_566 2_566 ?
C1 O1 Pr1 90.1(4) . . ?
C1 O2 Pr1 95.1(5) . . ?
Pr1 O3 Pr1 102.37(17) . 2_566 ?
C9 O3 Pr1 171.9(5) . . ?
C9 O3 Pr1 85.5(4) . 2_566 ?
C9 O4 Pr1 101.2(4) . 2_566 ?
C17 O5 Pr1 137.8(5) . . ?
C17 O6 Pr1 137.8(5) . 2_566 ?
H7A O7 H7B 104.5 . . ?
C25 N1 Pr1 119.3(5) . . ?
C25 N1 C29 118.4(7) . . ?
C29 N1 Pr1 121.4(5) . . ?
C30 N2 Pr1 122.7(5) . . ?
C34 N2 Pr1 118.8(5) . . ?
C34 N2 C30 118.4(7) . . ?
O1 C1 Pr1 64.2(4) . . ?
O1 C1 O2 121.5(7) . . ?
O1 C1 C2 120.7(7) . . ?
O2 C1 Pr1 58.7(4) . . ?
O2 C1 C2 117.8(8) . . ?
C2 C1 Pr1 167.3(5) . . ?
C3 C2 C1 121.3(8) . . ?
C3 C2 C7 119.8(8) . . ?
C7 C2 C1 119.0(7) . . ?
C2 C3 H3 120.2 . . ?
C2 C3 C4 119.6(9) . . ?
C4 C3 H3 120.2 . . ?
C3 C4 H4 120.0 . . ?
C5 C4 C3 119.9(8) . . ?
C5 C4 H4 120.0 . . ?
C4 C5 H5 119.2 . . ?
C4 C5 C6 121.6(8) . . ?
C6 C5 H5 119.2 . . ?
C5 C6 C8 120.7(8) . . ?
C7 C6 C5 117.1(8) . . ?
C7 C6 C8 122.1(8) . . ?
C2 C7 H7 119.1 . . ?
C6 C7 C2 121.8(8) . . ?
C6 C7 H7 119.1 . . ?
C6 C8 H8A 109.5 . . ?
C6 C8 H8B 109.5 . . ?
C6 C8 H8C 109.5 . . ?
H8A C8 H8B 109.5 . . ?
H8A C8 H8C 109.5 . . ?
H8B C8 H8C 109.5 . . ?
O3 C9 Pr1 69.0(4) . 2_566 ?
O3 C9 C10 118.2(6) . . ?
O4 C9 Pr1 54.2(4) . 2_566 ?
O4 C9 O3 122.2(7) . . ?
O4 C9 C10 119.5(7) . . ?
C10 C9 Pr1 169.1(5) . 2_566 ?
C11 C10 C9 119.1(7) . . ?
C11 C10 C15 120.5(8) . . ?
C15 C10 C9 120.4(7) . . ?
C10 C11 H11 120.2 . . ?
C10 C11 C12 119.6(8) . . ?
C12 C11 H11 120.2 . . ?
C11 C12 H12 120.0 . . ?
C13 C12 C11 119.9(8) . . ?
C13 C12 H12 120.0 . . ?
C12 C13 H13 119.5 . . ?
C12 C13 C14 121.0(8) . . ?
C14 C13 H13 119.5 . . ?
C13 C14 C15 118.7(7) . . ?
C13 C14 C16 119.7(8) . . ?
C15 C14 C16 121.6(7) . . ?
C10 C15 C14 120.2(7) . . ?
C10 C15 H15 119.9 . . ?
C14 C15 H15 119.9 . . ?
C14 C16 H16A 109.5 . . ?
C14 C16 H16B 109.5 . . ?
C14 C16 H16C 109.5 . . ?
H16A C16 H16B 109.5 . . ?
H16A C16 H16C 109.5 . . ?
H16B C16 H16C 109.5 . . ?
O5 C17 C18 117.4(7) . . ?
O6 C17 O5 124.4(7) . . ?
O6 C17 C18 118.2(7) . . ?
C19 C18 C17 120.3(7) . . ?
C19 C18 C23 119.3(7) . . ?
C23 C18 C17 120.4(7) . . ?
C18 C19 H19 120.0 . . ?
C18 C19 C20 120.0(8) . . ?
C20 C19 H19 120.0 . . ?
C19 C20 H20 120.1 . . ?
C19 C20 C21 119.7(8) . . ?
C21 C20 H20 120.1 . . ?
C20 C21 H21 119.1 . . ?
C20 C21 C22 121.8(8) . . ?
C22 C21 H21 119.1 . . ?
C21 C22 C23 116.9(8) . . ?
C21 C22 C24 121.5(8) . . ?
C23 C22 C24 121.6(8) . . ?
C18 C23 C22 122.3(8) . . ?
C18 C23 H23 118.9 . . ?
C22 C23 H23 118.9 . . ?
C22 C24 H24A 109.5 . . ?
C22 C24 H24B 109.5 . . ?
C22 C24 H24C 109.5 . . ?
H24A C24 H24B 109.5 . . ?
H24A C24 H24C 109.5 . . ?
H24B C24 H24C 109.5 . . ?
N1 C25 H25 118.2 . . ?
N1 C25 C26 123.6(8) . . ?
C26 C25 H25 118.2 . . ?
C25 C26 C35 120.3(8) . . ?
C27 C26 C25 117.7(8) . . ?
C27 C26 C35 122.0(7) . . ?
C26 C27 H27 120.5 . . ?
C28 C27 C26 118.9(8) . . ?
C28 C27 H27 120.5 . . ?
C27 C28 H28 120.0 . . ?
C27 C28 C29 120.1(8) . . ?
C29 C28 H28 120.0 . . ?
N1 C29 C28 121.1(8) . . ?
N1 C29 C30 116.9(7) . . ?
C28 C29 C30 121.9(7) . . ?
N2 C30 C29 117.4(7) . . ?
N2 C30 C31 119.3(7) . . ?
C31 C30 C29 123.4(7) . . ?
C30 C31 H31 119.3 . . ?
C32 C31 C30 121.3(8) . . ?
C32 C31 H31 119.3 . . ?
C31 C32 H32 120.3 . . ?
C31 C32 C33 119.4(8) . . ?
C33 C32 H32 120.3 . . ?
C32 C33 C34 116.0(7) . . ?
C32 C33 C36 123.5(7) . . ?
C34 C33 C36 120.5(7) . . ?
N2 C34 C33 125.6(7) . . ?
N2 C34 H34 117.2 . . ?
C33 C34 H34 117.2 . . ?
C26 C35 H35A 109.5 . . ?
C26 C35 H35B 109.5 . . ?
C26 C35 H35C 109.5 . . ?
H35A C35 H35B 109.5 . . ?
H35A C35 H35C 109.5 . . ?
H35B C35 H35C 109.5 . . ?
C33 C36 H36A 109.5 . . ?
C33 C36 H36B 109.5 . . ?
C33 C36 H36C 109.5 . . ?
H36A C36 H36B 109.5 . . ?
H36A C36 H36C 109.5 . . ?
H36B C36 H36C 109.5 . . ?

loop_
_geom_bond_atom_site_label_1
_geom_bond_atom_site_label_2
_geom_bond_distance
_geom_bond_site_symmetry_2
_geom_bond_publ_flag
Pr1 Pr1 4.0772(14) 2_566 ?
Pr1 O1 2.601(5) . ?
Pr1 O2 2.479(5) . ?
Pr1 O3 2.435(5) . ?
Pr1 O3 2.790(5) 2_566 ?
Pr1 O4 2.464(5) 2_566 ?
Pr1 O5 2.389(5) . ?
Pr1 O6 2.421(5) 2_566 ?
Pr1 N1 2.692(6) . ?
Pr1 N2 2.668(6) . ?
Pr1 C1 2.890(8) . ?
Pr1 C9 2.980(8) 2_566 ?
O1 C1 1.253(10) . ?
O2 C1 1.283(9) . ?
O3 C9 1.288(9) . ?
O4 C9 1.263(9) . ?
O5 C17 1.270(9) . ?
O6 C17 1.269(9) . ?
O7 H7A 0.8701 . ?
O7 H7B 0.8700 . ?
N1 C25 1.337(10) . ?
N1 C29 1.352(10) . ?
N2 C30 1.345(9) . ?
N2 C34 1.317(9) . ?
C1 C2 1.488(11) . ?
C2 C3 1.377(11) . ?
C2 C7 1.399(12) . ?
C3 H3 0.9500 . ?
C3 C4 1.388(12) . ?
C4 H4 0.9500 . ?
C4 C5 1.382(13) . ?
C5 H5 0.9500 . ?
C5 C6 1.402(12) . ?
C6 C7 1.382(12) . ?
C6 C8 1.500(13) . ?
C7 H7 0.9500 . ?
C8 H8A 0.9800 . ?
C8 H8B 0.9800 . ?
C8 H8C 0.9800 . ?
C9 C10 1.498(11) . ?
C10 C11 1.373(11) . ?
C10 C15 1.381(11) . ?
C11 H11 0.9500 . ?
C11 C12 1.384(12) . ?
C12 H12 0.9500 . ?
C12 C13 1.369(12) . ?
C13 H13 0.9500 . ?
C13 C14 1.386(11) . ?
C14 C15 1.387(11) . ?
C14 C16 1.522(11) . ?
C15 H15 0.9500 . ?
C16 H16A 0.9800 . ?
C16 H16B 0.9800 . ?
C16 H16C 0.9800 . ?
C17 C18 1.498(11) . ?
C18 C19 1.383(10) . ?
C18 C23 1.388(11) . ?
C19 H19 0.9500 . ?
C19 C20 1.384(11) . ?
C20 H20 0.9500 . ?
C20 C21 1.389(12) . ?
C21 H21 0.9500 . ?
C21 C22 1.391(12) . ?
C22 C23 1.393(11) . ?
C22 C24 1.498(12) . ?
C23 H23 0.9500 . ?
C24 H24A 0.9800 . ?
C24 H24B 0.9800 . ?
C24 H24C 0.9800 . ?
C25 H25 0.9500 . ?
C25 C26 1.396(11) . ?
C26 C27 1.390(12) . ?
C26 C35 1.522(12) . ?
C27 H27 0.9500 . ?
C27 C28 1.385(12) . ?
C28 H28 0.9500 . ?
C28 C29 1.391(11) . ?
C29 C30 1.468(11) . ?
C30 C31 1.404(11) . ?
C31 H31 0.9500 . ?
C31 C32 1.364(12) . ?
C32 H32 0.9500 . ?
C32 C33 1.378(11) . ?
C33 C34 1.394(10) . ?
C33 C36 1.497(11) . ?
C34 H34 0.9500 . ?
C35 H35A 0.9800 . ?
C35 H35B 0.9800 . ?
C35 H35C 0.9800 . ?
C36 H36A 0.9800 . ?
C36 H36B 0.9800 . ?
C36 H36C 0.9800 . ?

loop_
_geom_torsion_atom_site_label_1
_geom_torsion_atom_site_label_2
_geom_torsion_atom_site_label_3
_geom_torsion_atom_site_label_4
_geom_torsion
_geom_torsion_site_symmetry_1
_geom_torsion_site_symmetry_2
_geom_torsion_site_symmetry_3
_geom_torsion_site_symmetry_4
_geom_torsion_publ_flag
Pr1 O1 C1 O2 -13.4(7) . . . . ?
Pr1 O1 C1 C2 166.6(6) . . . . ?
Pr1 O2 C1 O1 14.1(8) . . . . ?
Pr1 O2 C1 C2 -165.9(6) . . . . ?
Pr1 O3 C9 O4 -10.7(7) 2_566 . . . ?
Pr1 O3 C9 C10 170.9(6) 2_566 . . . ?
Pr1 O4 C9 O3 12.3(8) 2_566 . . . ?
Pr1 O4 C9 C10 -169.3(5) 2_566 . . . ?
Pr1 O5 C17 O6 7.3(12) . . . . ?
Pr1 O5 C17 C18 -173.5(5) . . . . ?
Pr1 O6 C17 O5 -32.6(12) 2_566 . . . ?
Pr1 O6 C17 C18 148.2(5) 2_566 . . . ?
Pr1 N1 C25 C26 -169.6(6) . . . . ?
Pr1 N1 C29 C28 166.1(6) . . . . ?
Pr1 N1 C29 C30 -11.7(10) . . . . ?
Pr1 N2 C30 C29 3.7(10) . . . . ?
Pr1 N2 C30 C31 -174.9(6) . . . . ?
Pr1 N2 C34 C33 174.7(6) . . . . ?
Pr1 C1 C2 C3 126(3) . . . . ?
Pr1 C1 C2 C7 -55(3) . . . . ?
Pr1 C9 C10 C11 -72(3) 2_566 . . . ?
Pr1 C9 C10 C15 110(3) 2_566 . . . ?
O1 C1 C2 C3 16.1(11) . . . . ?
O1 C1 C2 C7 -164.1(7) . . . . ?
O2 C1 C2 C3 -163.8(7) . . . . ?
O2 C1 C2 C7 15.9(11) . . . . ?
O3 C9 C10 C11 159.2(7) . . . . ?
O3 C9 C10 C15 -19.7(10) . . . . ?
O4 C9 C10 C11 -19.2(11) . . . . ?
O4 C9 C10 C15 161.9(7) . . . . ?
O5 C17 C18 C19 6.9(11) . . . . ?
O5 C17 C18 C23 -176.5(7) . . . . ?
O6 C17 C18 C19 -173.9(7) . . . . ?
O6 C17 C18 C23 2.8(11) . . . . ?
N1 C25 C26 C27 2.5(13) . . . . ?
N1 C25 C26 C35 -179.8(8) . . . . ?
N1 C29 C30 N2 5.3(11) . . . . ?
N1 C29 C30 C31 -176.2(8) . . . . ?
N2 C30 C31 C32 -0.1(13) . . . . ?
C1 C2 C3 C4 178.4(8) . . . . ?
C1 C2 C7 C6 178.9(7) . . . . ?
C2 C3 C4 C5 2.7(13) . . . . ?
C3 C2 C7 C6 -1.4(13) . . . . ?
C3 C4 C5 C6 -1.4(14) . . . . ?
C4 C5 C6 C7 -1.3(13) . . . . ?
C4 C5 C6 C8 179.5(8) . . . . ?
C5 C6 C7 C2 2.7(13) . . . . ?
C7 C2 C3 C4 -1.4(12) . . . . ?
C8 C6 C7 C2 -178.1(8) . . . . ?
C9 C10 C11 C12 -175.3(8) . . . . ?
C9 C10 C15 C14 176.8(7) . . . . ?
C10 C11 C12 C13 -2.5(14) . . . . ?
C11 C10 C15 C14 -2.0(12) . . . . ?
C11 C12 C13 C14 -0.1(14) . . . . ?
C12 C13 C14 C15 1.6(13) . . . . ?
C12 C13 C14 C16 -178.8(8) . . . . ?
C13 C14 C15 C10 -0.5(12) . . . . ?
C15 C10 C11 C12 3.5(12) . . . . ?
C16 C14 C15 C10 179.9(7) . . . . ?
C17 C18 C19 C20 176.9(7) . . . . ?
C17 C18 C23 C22 -177.7(7) . . . . ?
C18 C19 C20 C21 -0.3(12) . . . . ?
C19 C18 C23 C22 -1.0(12) . . . . ?
C19 C20 C21 C22 1.2(13) . . . . ?
C20 C21 C22 C23 -1.8(12) . . . . ?
C20 C21 C22 C24 179.9(8) . . . . ?
C21 C22 C23 C18 1.7(12) . . . . ?
C23 C18 C19 C20 0.2(12) . . . . ?
C24 C22 C23 C18 180.0(8) . . . . ?
C25 N1 C29 C28 -3.6(12) . . . . ?
C25 N1 C29 C30 178.6(7) . . . . ?
C25 C26 C27 C28 -2.2(13) . . . . ?
C26 C27 C28 C29 -0.8(14) . . . . ?
C27 C28 C29 N1 3.9(13) . . . . ?
C27 C28 C29 C30 -178.4(8) . . . . ?
C28 C29 C30 N2 -172.5(8) . . . . ?
C28 C29 C30 C31 6.0(13) . . . . ?
C29 N1 C25 C26 0.4(12) . . . . ?
C29 C30 C31 C32 -178.6(8) . . . . ?
C30 N2 C34 C33 -1.3(12) . . . . ?
C30 C31 C32 C33 -0.5(14) . . . . ?
C31 C32 C33 C34 0.2(13) . . . . ?
C31 C32 C33 C36 179.3(9) . . . . ?
C32 C33 C34 N2 0.8(13) . . . . ?
C34 N2 C30 C29 179.5(7) . . . . ?
C34 N2 C30 C31 1.0(12) . . . . ?
C35 C26 C27 C28 -179.8(9) . . . . ?
C36 C33 C34 N2 -178.4(8) . . . . ?
